data_7000226
loop_
_publ_author_name
'Maeda, Daisuke'
'Shimakoshi, Hisashi'
'Abe, Masaaki'
'Hisaeda, Yoshio'

_publ_section_title
;
 Synthesis and photochemical properties of a new molybdenum porphycene
 complex
;
_journal_issue 1
_journal_name_full 'Dalton Transactions'
_journal_page_first 140
_journal_page_last 145
_journal_paper_doi 10.1039/b809262a
_journal_year 2009
_chemical_formula_moiety 'C36 H44 N4 Mo O Cl, 2(C H2 Cl2)'
_chemical_formula_sum 'C38 H48 Cl5 Mo N4 O'
_chemical_formula_weight 849.99
_chemical_melting_point 'decomposition over 230'
_chemical_name_common Mo(V)(O)(OEPc)Cl
_chemical_name_systematic
;
?
;
_space_group_IT_number 14
_symmetry_cell_setting monoclinic
_symmetry_space_group_name_Hall '-P 2ybc'
_symmetry_space_group_name_H-M 'P 1 21/c 1'
_atom_sites_solution_hydrogens geom
_atom_sites_solution_primary direct
_atom_sites_solution_secondary difmap
_audit_creation_method SHELXL-97
_cell_angle_alpha 90.00
_cell_angle_beta 105.731(2)
_cell_angle_gamma 90.00
_cell_formula_units_Z 2
_cell_length_a 13.5973(9)
_cell_length_b 7.5556(5)
_cell_length_c 19.6397(13)
_cell_measurement_reflns_used 3301
_cell_measurement_temperature 223(2)
_cell_measurement_theta_max 27.17
_cell_measurement_theta_min 2.70
_cell_volume 1942.1(2)
_computing_cell_refinement SMART
_computing_data_collection 'SMART (Bruker,2001)'
_computing_data_reduction 'SAINT (Bruker,2001)'
_computing_molecular_graphics 'SHELXTL (Bruker,2001)'
_computing_publication_material SHELXTL
_computing_structure_refinement 'SHELXL-97 (Sheldrick, 1997)'
_computing_structure_solution 'SHELXS-97 (Sheldrick, 1997)'
_diffrn_ambient_temperature 223(2)
_diffrn_detector_area_resol_mean 8.366
_diffrn_measured_fraction_theta_full 0.999
_diffrn_measured_fraction_theta_max 0.999
_diffrn_measurement_device_type 'CCD area detector'
_diffrn_measurement_method '\f and \w scans'
_diffrn_radiation_monochromator graphite
_diffrn_radiation_source 'fine-focus sealed tube'
_diffrn_radiation_type MoK\a
_diffrn_radiation_wavelength 0.71073
_diffrn_reflns_av_R_equivalents 0.0348
_diffrn_reflns_av_sigmaI/netI 0.0436
_diffrn_reflns_limit_h_max 18
_diffrn_reflns_limit_h_min -17
_diffrn_reflns_limit_k_max 9
_diffrn_reflns_limit_k_min -10
_diffrn_reflns_limit_l_max 23
_diffrn_reflns_limit_l_min -26
_diffrn_reflns_number 14102
_diffrn_reflns_theta_full 28.28
_diffrn_reflns_theta_max 28.28
_diffrn_reflns_theta_min 1.56
_diffrn_standards_decay_% 1.28
_diffrn_standards_interval_time 326
_diffrn_standards_number 117
_exptl_absorpt_coefficient_mu 0.718
_exptl_absorpt_correction_T_max 0.9515
_exptl_absorpt_correction_T_min 0.8410
_exptl_absorpt_correction_type empirical
_exptl_absorpt_process_details 'SADABS; (Sheldrick, 1996)'
_exptl_crystal_colour violet
_exptl_crystal_density_diffrn 1.454
_exptl_crystal_density_meas ?
_exptl_crystal_density_method .
_exptl_crystal_description plate
_exptl_crystal_F_000 878
_exptl_crystal_size_max 0.25
_exptl_crystal_size_mid 0.15
_exptl_crystal_size_min 0.07
_refine_diff_density_max 1.020
_refine_diff_density_min -0.799
_refine_diff_density_rms 0.089
_refine_ls_extinction_method none
_refine_ls_goodness_of_fit_ref 1.037
_refine_ls_hydrogen_treatment constr
_refine_ls_matrix_type full
_refine_ls_number_parameters 239
_refine_ls_number_reflns 4810
_refine_ls_number_restraints 0
_refine_ls_restrained_S_all 1.037
_refine_ls_R_factor_all 0.0715
_refine_ls_R_factor_gt 0.0560
_refine_ls_shift/su_max 0.002
_refine_ls_shift/su_mean 0.000
_refine_ls_structure_factor_coef Fsqd
_refine_ls_weighting_details 'calc w=1/[\s^2^(Fo^2^)+(0.0785P)^2^+1.4456P] where P=(Fo^2^+2Fc^2^)/3'
_refine_ls_weighting_scheme calc
_refine_ls_wR_factor_gt 0.1448
_refine_ls_wR_factor_ref 0.1549
_reflns_number_gt 3772
_reflns_number_total 4810
_reflns_threshold_expression >2\s(I)
_cod_data_source_file b809262a.txt
_cod_data_source_block p21c
_cod_depositor_comments
;
The following automatic conversions were performed:
'_symmetry_cell_setting' value 'Monoclinic' changed to 'monoclinic'
according to '/home/saulius/struct/CIF-dictionaries/cif_core.dic'
dictionary named 'cif_core.dic' version 2.4.1 from 2010-06-29.

Automatic conversion script
Id: cif_fix_enum 1527 2010-12-29 10:47:43Z saulius 
;
_cod_original_sg_symbol_H-M 'P 21/c'
_cod_database_code 7000226

loop_
_symmetry_equiv_pos_as_xyz
'x, y, z'
'-x, y+1/2, -z+1/2'
'-x, -y, -z'
'x, -y-1/2, z-1/2'

loop_
_atom_site_label
_atom_site_type_symbol
_atom_site_fract_x
_atom_site_fract_y
_atom_site_fract_z
_atom_site_U_iso_or_equiv
_atom_site_adp_type
_atom_site_occupancy
_atom_site_symmetry_multiplicity
_atom_site_calc_flag
_atom_site_refinement_flags
_atom_site_disorder_assembly
_atom_site_disorder_group
C1 C 0.8703(2) 0.0808(4) 0.51556(15) 0.0367(6) Uani 1 1 d . . .
H1 H 0.8290 -0.0206 0.5114 0.044 Uiso 1 1 calc R . .
C2 C 0.8322(2) 0.2004(4) 0.45992(14) 0.0336(6) Uani 1 1 d . . .
C3 C 0.7398(2) 0.1741(4) 0.40399(14) 0.0341(6) Uani 1 1 d . . .
C4 C 0.7270(2) 0.3183(4) 0.35991(15) 0.0362(6) Uani 1 1 d . . .
C5 C 0.8123(2) 0.4344(4) 0.38746(14) 0.0329(5) Uani 1 1 d . . .
C6 C 0.8484(2) 0.5990(4) 0.36866(13) 0.0330(5) Uani 1 1 d . . .
C7 C 0.8170(2) 0.7286(4) 0.31322(14) 0.0363(6) Uani 1 1 d . . .
C8 C 0.8869(2) 0.8647(4) 0.32891(14) 0.0342(6) Uani 1 1 d . . .
C9 C 0.9625(2) 0.8191(3) 0.39330(14) 0.0334(6) Uani 1 1 d . . .
C10 C 1.0471(2) 0.9264(4) 0.42503(15) 0.0363(6) Uani 1 1 d . . .
H10 H 1.0476 1.0306 0.3990 0.044 Uiso 1 1 calc R . .
C11 C 0.6713(3) 0.0150(4) 0.39686(18) 0.0469(7) Uani 1 1 d . . .
H11A H 0.7128 -0.0877 0.4175 0.056 Uiso 1 1 calc R . .
H11B H 0.6414 -0.0094 0.3465 0.056 Uiso 1 1 calc R . .
C12 C 0.5859(3) 0.0361(6) 0.4321(3) 0.0819(14) Uani 1 1 d . . .
H12A H 0.6145 0.0454 0.4829 0.123 Uiso 1 1 calc R . .
H12B H 0.5410 -0.0659 0.4214 0.123 Uiso 1 1 calc R . .
H12C H 0.5473 0.1424 0.4145 0.123 Uiso 1 1 calc R . .
C13 C 0.6371(3) 0.3465(5) 0.29716(18) 0.0591(10) Uani 1 1 d . . .
H13A H 0.6084 0.2312 0.2792 0.071 Uiso 1 1 calc R . .
H13B H 0.6603 0.4045 0.2596 0.071 Uiso 1 1 calc R . .
C14 C 0.5539(3) 0.4585(7) 0.3142(3) 0.0920(17) Uani 1 1 d . . .
H14A H 0.5287 0.3995 0.3500 0.138 Uiso 1 1 calc R . .
H14B H 0.4982 0.4744 0.2718 0.138 Uiso 1 1 calc R . .
H14C H 0.5818 0.5731 0.3318 0.138 Uiso 1 1 calc R . .
C15 C 0.7290(3) 0.7191(5) 0.24715(17) 0.0514(8) Uani 1 1 d . . .
H15A H 0.7106 0.8393 0.2294 0.062 Uiso 1 1 calc R . .
H15B H 0.6696 0.6672 0.2589 0.062 Uiso 1 1 calc R . .
C16 C 0.7548(4) 0.6087(7) 0.18903(19) 0.0782(13) Uani 1 1 d . . .
H16A H 0.8096 0.6654 0.1743 0.117 Uiso 1 1 calc R . .
H16B H 0.6949 0.5995 0.1489 0.117 Uiso 1 1 calc R . .
H16C H 0.7762 0.4914 0.2071 0.117 Uiso 1 1 calc R . .
C17 C 0.8871(3) 1.0309(4) 0.28711(16) 0.0448(7) Uani 1 1 d . . .
H17A H 0.9146 1.1280 0.3198 0.054 Uiso 1 1 calc R . .
H17B H 0.8165 1.0610 0.2618 0.054 Uiso 1 1 calc R . .
C18 C 0.9494(4) 1.0145(5) 0.2342(2) 0.0700(12) Uani 1 1 d . . .
H18A H 1.0184 0.9778 0.2585 0.105 Uiso 1 1 calc R . .
H18B H 0.9515 1.1280 0.2116 0.105 Uiso 1 1 calc R . .
H18C H 0.9184 0.9271 0.1987 0.105 Uiso 1 1 calc R . .
C19 C 0.6859(5) 0.4507(7) 0.5500(4) 0.113(2) Uani 1 1 d . . .
H19A H 0.7591 0.4777 0.5653 0.135 Uiso 1 1 calc R . .
H19B H 0.6739 0.3734 0.5085 0.135 Uiso 1 1 calc R . .
Cl1 Cl 0.9096(3) 0.6296(6) 0.5599(2) 0.0363(11) Uani 0.50 1 d P . .
Cl2 Cl 0.62020(17) 0.6419(3) 0.52622(12) 0.1483(8) Uani 1 1 d . . .
Cl3 Cl 0.65267(13) 0.3385(2) 0.61711(8) 0.1114(5) Uani 1 1 d . . .
Mo1 Mo 1.01599(3) 0.46921(6) 0.48729(2) 0.02573(14) Uani 0.50 1 d P . .
N1 N 0.87375(17) 0.3582(3) 0.44813(12) 0.0361(5) Uani 1 1 d . . .
N2 N 0.93717(17) 0.6591(3) 0.41548(12) 0.0364(5) Uani 1 1 d . . .
O1 O 1.0853(10) 0.3679(18) 0.4413(6) 0.047(4) Uani 0.50 1 d P . .

loop_
_atom_site_aniso_label
_atom_site_aniso_U_11
_atom_site_aniso_U_22
_atom_site_aniso_U_33
_atom_site_aniso_U_23
_atom_site_aniso_U_13
_atom_site_aniso_U_12
C1 0.0398(14) 0.0274(13) 0.0434(15) -0.0006(11) 0.0123(12) -0.0076(11)
C2 0.0350(13) 0.0283(13) 0.0377(14) 0.0001(11) 0.0103(11) -0.0041(10)
C3 0.0326(13) 0.0320(14) 0.0383(14) -0.0051(11) 0.0104(11) -0.0029(11)
C4 0.0334(13) 0.0371(15) 0.0367(14) -0.0041(11) 0.0070(11) -0.0029(11)
C5 0.0331(13) 0.0320(14) 0.0330(13) -0.0004(11) 0.0076(10) -0.0030(10)
C6 0.0324(13) 0.0344(14) 0.0301(12) 0.0028(10) 0.0049(10) -0.0017(11)
C7 0.0400(14) 0.0367(15) 0.0310(13) 0.0045(11) 0.0073(11) 0.0041(12)
C8 0.0414(14) 0.0300(13) 0.0326(13) 0.0045(10) 0.0127(11) 0.0051(11)
C9 0.0381(14) 0.0283(13) 0.0343(13) 0.0064(10) 0.0107(11) 0.0003(11)
C10 0.0445(15) 0.0270(13) 0.0380(14) 0.0049(11) 0.0121(12) -0.0028(11)
C11 0.0461(17) 0.0376(16) 0.0519(18) -0.0034(13) 0.0043(14) -0.0135(13)
C12 0.062(3) 0.057(2) 0.139(4) 0.001(3) 0.050(3) -0.015(2)
C13 0.055(2) 0.059(2) 0.0484(18) 0.0081(16) -0.0114(15) -0.0204(17)
C14 0.041(2) 0.124(4) 0.103(4) 0.054(3) 0.005(2) 0.013(2)
C15 0.0492(18) 0.052(2) 0.0427(16) 0.0136(15) -0.0047(13) -0.0026(15)
C16 0.085(3) 0.100(3) 0.0406(19) -0.008(2) 0.0022(19) -0.025(3)
C17 0.0543(18) 0.0361(15) 0.0418(16) 0.0107(13) 0.0096(14) 0.0036(13)
C18 0.105(3) 0.057(2) 0.058(2) 0.0082(18) 0.040(2) -0.011(2)
C19 0.106(4) 0.078(3) 0.188(7) -0.035(4) 0.097(5) -0.017(3)
Cl1 0.0446(19) 0.0287(18) 0.044(2) -0.0058(15) 0.0260(17) 0.0005(13)
Cl2 0.1453(16) 0.1103(13) 0.1651(18) 0.0347(13) 0.0006(14) 0.0011(12)
Cl3 0.1202(12) 0.1107(12) 0.0912(9) 0.0174(8) 0.0077(8) -0.0197(9)
Mo1 0.0297(2) 0.0207(2) 0.0258(2) 0.00042(16) 0.00580(16) -0.00218(16)
N1 0.0346(11) 0.0322(12) 0.0372(12) 0.0073(10) 0.0024(9) -0.0075(9)
N2 0.0354(11) 0.0316(12) 0.0370(12) 0.0102(9) 0.0009(9) -0.0071(9)
O1 0.055(7) 0.038(7) 0.034(6) 0.008(5) -0.009(4) -0.002(5)

loop_
_atom_type_symbol
_atom_type_description
_atom_type_scat_dispersion_real
_atom_type_scat_dispersion_imag
_atom_type_scat_source
C C 0.0033 0.0016 'International Tables Vol C Tables 4.2.6.8 and 6.1.1.4'
H H 0.0000 0.0000 'International Tables Vol C Tables 4.2.6.8 and 6.1.1.4'
N N 0.0061 0.0033 'International Tables Vol C Tables 4.2.6.8 and 6.1.1.4'
O O 0.0106 0.0060 'International Tables Vol C Tables 4.2.6.8 and 6.1.1.4'
Cl Cl 0.1484 0.1585 'International Tables Vol C Tables 4.2.6.8 and 6.1.1.4'
Mo Mo -1.6832 0.6857 'International Tables Vol C Tables 4.2.6.8 and 6.1.1.4'

loop_
_geom_angle_atom_site_label_1
_geom_angle_atom_site_label_2
_geom_angle_atom_site_label_3
_geom_angle
_geom_angle_site_symmetry_1
_geom_angle_site_symmetry_3
_geom_angle_publ_flag
C10 C1 C2 136.4(3) 3_766 . ?
C10 C1 H1 111.8 3_766 . ?
C2 C1 H1 111.8 . . ?
N1 C2 C1 127.7(2) . . ?
N1 C2 C3 107.8(2) . . ?
C1 C2 C3 124.5(2) . . ?
C4 C3 C2 107.9(2) . . ?
C4 C3 C11 127.3(3) . . ?
C2 C3 C11 124.8(3) . . ?
C3 C4 C5 107.2(2) . . ?
C3 C4 C13 124.6(3) . . ?
C5 C4 C13 128.2(3) . . ?
N1 C5 C6 114.7(2) . . ?
N1 C5 C4 107.9(2) . . ?
C6 C5 C4 137.4(2) . . ?
N2 C6 C5 114.6(2) . . ?
N2 C6 C7 107.8(2) . . ?
C5 C6 C7 137.6(2) . . ?
C8 C7 C6 107.1(2) . . ?
C8 C7 C15 124.5(3) . . ?
C6 C7 C15 128.4(3) . . ?
C7 C8 C9 107.6(2) . . ?
C7 C8 C17 127.3(3) . . ?
C9 C8 C17 125.1(3) . . ?
N2 C9 C10 128.2(2) . . ?
N2 C9 C8 108.1(2) . . ?
C10 C9 C8 123.7(2) . . ?
C1 C10 C9 136.9(3) 3_766 . ?
C1 C10 H10 111.6 3_766 . ?
C9 C10 H10 111.6 . . ?
C3 C11 C12 114.0(3) . . ?
C3 C11 H11A 108.8 . . ?
C12 C11 H11A 108.8 . . ?
C3 C11 H11B 108.8 . . ?
C12 C11 H11B 108.8 . . ?
H11A C11 H11B 107.7 . . ?
C11 C12 H12A 109.5 . . ?
C11 C12 H12B 109.5 . . ?
H12A C12 H12B 109.5 . . ?
C11 C12 H12C 109.5 . . ?
H12A C12 H12C 109.5 . . ?
H12B C12 H12C 109.5 . . ?
C4 C13 C14 112.8(3) . . ?
C4 C13 H13A 109.0 . . ?
C14 C13 H13A 109.0 . . ?
C4 C13 H13B 109.0 . . ?
C14 C13 H13B 109.0 . . ?
H13A C13 H13B 107.8 . . ?
C13 C14 H14A 109.5 . . ?
C13 C14 H14B 109.5 . . ?
H14A C14 H14B 109.5 . . ?
C13 C14 H14C 109.5 . . ?
H14A C14 H14C 109.5 . . ?
H14B C14 H14C 109.5 . . ?
C7 C15 C16 112.2(3) . . ?
C7 C15 H15A 109.2 . . ?
C16 C15 H15A 109.2 . . ?
C7 C15 H15B 109.2 . . ?
C16 C15 H15B 109.2 . . ?
H15A C15 H15B 107.9 . . ?
C15 C16 H16A 109.5 . . ?
C15 C16 H16B 109.5 . . ?
H16A C16 H16B 109.5 . . ?
C15 C16 H16C 109.5 . . ?
H16A C16 H16C 109.5 . . ?
H16B C16 H16C 109.5 . . ?
C8 C17 C18 113.0(3) . . ?
C8 C17 H17A 109.0 . . ?
C18 C17 H17A 109.0 . . ?
C8 C17 H17B 109.0 . . ?
C18 C17 H17B 109.0 . . ?
H17A C17 H17B 107.8 . . ?
C17 C18 H18A 109.5 . . ?
C17 C18 H18B 109.5 . . ?
H18A C18 H18B 109.5 . . ?
C17 C18 H18C 109.5 . . ?
H18A C18 H18C 109.5 . . ?
H18B C18 H18C 109.5 . . ?
Cl2 C19 Cl3 113.7(3) . . ?
Cl2 C19 H19A 108.8 . . ?
Cl3 C19 H19A 108.8 . . ?
Cl2 C19 H19B 108.8 . . ?
Cl3 C19 H19B 108.8 . . ?
H19A C19 H19B 107.7 . . ?
Mo1 Cl1 Mo1 2.54(6) 3_766 . ?
Mo1 Mo1 O1 174.4(5) 3_766 . ?
Mo1 Mo1 Cl1 172.49(18) 3_766 3_766 ?
O1 Mo1 Cl1 1.9(6) . 3_766 ?
Mo1 Mo1 N1 82.43(9) 3_766 . ?
O1 Mo1 N1 102.9(5) . . ?
Cl1 Mo1 N1 104.64(18) 3_766 . ?
Mo1 Mo1 N2 78.51(9) 3_766 3_766 ?
O1 Mo1 N2 102.0(4) . 3_766 ?
Cl1 Mo1 N2 102.37(18) 3_766 3_766 ?
N1 Mo1 N2 100.14(9) . 3_766 ?
Mo1 Mo1 N2 77.18(9) 3_766 . ?
O1 Mo1 N2 102.2(4) . . ?
Cl1 Mo1 N2 101.74(18) 3_766 . ?
N1 Mo1 N2 76.67(9) . . ?
N2 Mo1 N2 155.69(3) 3_766 . ?
Mo1 Mo1 N1 73.40(9) 3_766 3_766 ?
O1 Mo1 N1 101.2(5) . 3_766 ?
Cl1 Mo1 N1 99.51(18) 3_766 3_766 ?
N1 Mo1 N1 155.82(3) . 3_766 ?
N2 Mo1 N1 75.38(9) 3_766 3_766 ?
N2 Mo1 N1 97.53(9) . 3_766 ?
Mo1 Mo1 Cl1 4.97(12) 3_766 . ?
O1 Mo1 Cl1 179.3(6) . . ?
Cl1 Mo1 Cl1 177.46(6) 3_766 . ?
N1 Mo1 Cl1 77.75(13) . . ?
N2 Mo1 Cl1 77.91(13) 3_766 . ?
N2 Mo1 Cl1 77.87(13) . . ?
N1 Mo1 Cl1 78.09(13) 3_766 . ?
C2 N1 C5 109.2(2) . . ?
C2 N1 Mo1 133.05(19) . . ?
C5 N1 Mo1 116.12(17) . . ?
C2 N1 Mo1 133.70(18) . 3_766 ?
C5 N1 Mo1 115.00(17) . 3_766 ?
Mo1 N1 Mo1 24.18(3) . 3_766 ?
C9 N2 C6 109.3(2) . . ?
C9 N2 Mo1 131.79(18) . 3_766 ?
C6 N2 Mo1 116.91(17) . 3_766 ?
C9 N2 Mo1 134.20(18) . . ?
C6 N2 Mo1 114.76(17) . . ?
Mo1 N2 Mo1 24.31(3) 3_766 . ?
Cl1 O1 Mo1 135(10) 3_766 . ?

loop_
_geom_bond_atom_site_label_1
_geom_bond_atom_site_label_2
_geom_bond_distance
_geom_bond_site_symmetry_2
_geom_bond_publ_flag
C1 C10 1.384(4) 3_766 ?
C1 C2 1.404(4) . ?
C1 H1 0.9400 . ?
C2 N1 1.366(3) . ?
C2 C3 1.441(4) . ?
C3 C4 1.373(4) . ?
C3 C11 1.504(4) . ?
C4 C5 1.438(4) . ?
C4 C13 1.497(4) . ?
C5 N1 1.382(3) . ?
C5 C6 1.422(4) . ?
C6 N2 1.381(3) . ?
C6 C7 1.441(4) . ?
C7 C8 1.377(4) . ?
C7 C15 1.510(4) . ?
C8 C9 1.439(4) . ?
C8 C17 1.500(4) . ?
C9 N2 1.361(3) . ?
C9 C10 1.407(4) . ?
C10 C1 1.384(4) 3_766 ?
C10 H10 0.9400 . ?
C11 C12 1.513(5) . ?
C11 H11A 0.9800 . ?
C11 H11B 0.9800 . ?
C12 H12A 0.9700 . ?
C12 H12B 0.9700 . ?
C12 H12C 0.9700 . ?
C13 C14 1.522(6) . ?
C13 H13A 0.9800 . ?
C13 H13B 0.9800 . ?
C14 H14A 0.9700 . ?
C14 H14B 0.9700 . ?
C14 H14C 0.9700 . ?
C15 C16 1.529(6) . ?
C15 H15A 0.9800 . ?
C15 H15B 0.9800 . ?
C16 H16A 0.9700 . ?
C16 H16B 0.9700 . ?
C16 H16C 0.9700 . ?
C17 C18 1.513(5) . ?
C17 H17A 0.9800 . ?
C17 H17B 0.9800 . ?
C18 H18A 0.9700 . ?
C18 H18B 0.9700 . ?
C18 H18C 0.9700 . ?
C19 Cl2 1.696(6) . ?
C19 Cl3 1.727(6) . ?
C19 H19A 0.9800 . ?
C19 H19B 0.9800 . ?
Cl1 Mo1 1.717(3) 3_766 ?
Cl1 Mo1 2.591(3) . ?
Mo1 Mo1 0.8789(8) 3_766 ?
Mo1 O1 1.660(11) . ?
Mo1 Cl1 1.717(3) 3_766 ?
Mo1 N1 2.056(2) . ?
Mo1 N2 2.082(2) 3_766 ?
Mo1 N2 2.092(2) . ?
Mo1 N1 2.127(2) 3_766 ?
N1 Mo1 2.127(2) 3_766 ?
N2 Mo1 2.082(2) 3_766 ?
O1 Cl1 0.080(16) 3_766 ?
